data_4322888
loop_
_publ_author_name
'Masaaki Mimura'
'Toshihiro Matsuo'
'Toshio Nakashima'
'Naohide Matsumoto'

_publ_contact_author
;
   Naohide Matsumoto
Department of Chemistry, Faculty of Science, Kumamoto University,
 Kurokami 2-39-1, Kumamoto 860, Japan
;
_publ_contact_author_email 'naohide@aster.sci.kumamoto-u.ac.jp '
_publ_contact_author_fax ' +81-96-342-2751 '
_publ_contact_author_phone '+81-96-342-2754 '
_publ_section_title
;
 Zigzag-Chain and Cyclic-Tetrameric Compounds Derived by Deprotonation of
 Mononuclear Copper(II) Complexes with
 N,N'-Bis(2-substituted-imidazol-4-ylmethyl- idene)-1,4-diaminobutane
 (2-Substituent = H, Me): Synthesis, Characterization, Structure,
 Substituent Effect, and Interconvertibility
;
_journal_name_full 'Inorganic Chemistry'
_journal_page_first 3553
_journal_page_last 3560
_journal_paper_doi 10.1021/ic971609c
_journal_volume 37
_journal_year 1998
_chemical_formula_sum 'C14 H20 Cl Cu N7 O3'
_space_group_IT_number 2
_symmetry_cell_setting triclinic
_symmetry_Int_Tables_number 2
_symmetry_space_group_name_Hall '-P 1'
_symmetry_space_group_name_H-M 'P -1'
_audit_creation_date 'Fri Nov  7 14:34:58 1997'
_audit_creation_method 'from TEXRAY.INF file'
_cell_angle_alpha 96.73(1)
_cell_angle_beta 98.17(1)
_cell_angle_gamma 107.830(9)
_cell_formula_units_Z 2.00
_cell_length_a 10.697(1)
_cell_length_b 12.729(2)
_cell_length_c 7.1662(9)
_cell_measurement_reflns_used 25
_cell_measurement_temperature 20.0
_cell_measurement_theta_max 49.85
_cell_measurement_theta_min 45.34
_cell_volume 906.0(2)
_computing_cell_refinement 'MSC/AFC Diffractometer Control'
_computing_data_collection 'MSC/AFC Diffractometer Control'
_computing_data_reduction 'teXsan: PROCESS (MSC)'
_computing_publication_material 'teXsan: FINISH (MSC)'
_computing_structure_refinement 'teXsan: LS (MSC)'
_diffrn_ambient_temperature 20.0
_diffrn_measurement_device AFC7R
_diffrn_measurement_method 'omega/2-theta scans'
_diffrn_orient_matrix_UB_11 -0.00615
_diffrn_orient_matrix_UB_12 0.03259
_diffrn_orient_matrix_UB_13 -0.11999
_diffrn_orient_matrix_UB_21 0.01198
_diffrn_orient_matrix_UB_22 0.07429
_diffrn_orient_matrix_UB_23 0.07722
_diffrn_orient_matrix_UB_31 0.09907
_diffrn_orient_matrix_UB_32 0.02079
_diffrn_orient_matrix_UB_33 0.01038
_diffrn_radiation_monochromator graphite
_diffrn_radiation_source 'X-ray tube'
_diffrn_radiation_type MoKalpha
_diffrn_radiation_wavelength 0.7107
_diffrn_reflns_av_R_equivalents 0.82
_diffrn_reflns_limit_h_max 12
_diffrn_reflns_limit_h_min 0
_diffrn_reflns_limit_k_max 14
_diffrn_reflns_limit_k_min -9
_diffrn_reflns_limit_l_max 0
_diffrn_reflns_limit_l_min -5
_diffrn_reflns_number 3384
_diffrn_reflns_theta_max 24.9924
_diffrn_standards_decay_% -0.04
_diffrn_standards_interval_count 150
_diffrn_standards_number 3
_exptl_absorpt_coefficient_mu_cm 13.831
_exptl_absorpt_correction_T_max 1.000
_exptl_absorpt_correction_T_min 0.938
_exptl_absorpt_correction_type psi-scan
_exptl_crystal_colour green
_exptl_crystal_density_diffrn 1.588
_exptl_crystal_description prismatic
_exptl_crystal_F_000 446.00
_exptl_crystal_size_max 0.500
_exptl_crystal_size_min 0.300
_refine_diff_density_max -0.31730
_refine_diff_density_min 0.35780
_refine_ls_extinction_coef 3.35950
_refine_ls_extinction_method Zachariasen_type_2_Gaussian_isotropic
_refine_ls_goodness_of_fit_obs 2.230
_refine_ls_matrix_type full
_refine_ls_number_parameters 236
_refine_ls_number_reflns 2801
_refine_ls_number_restraints 0
_refine_ls_R_factor_obs 0.0300
_refine_ls_shift/esd_max 0.0000
_refine_ls_structure_factor_coef F
_refine_ls_weighting_scheme sigma
_refine_ls_wR_factor_obs 0.0390
_cod_data_source_file ic971609c_2.cif
_cod_data_source_block 2_Cu(buMe)Cl_NO3
_cod_original_cell_volume 906.1(2)
_cod_original_sg_symbol_H-M 'P -1 '
_cod_original_formula_sum 'C14 H20 N7 O3 Cl Cu'
_cod_database_code 4322888

loop_
_symmetry_equiv_pos_as_xyz
'   +x,   +y,   +z'
'   -x,   -y,   -z'

loop_
_atom_site_aniso_label
_atom_site_aniso_U_11
_atom_site_aniso_U_22
_atom_site_aniso_U_33
_atom_site_aniso_U_12
_atom_site_aniso_U_13
_atom_site_aniso_U_23
Cu1 0.0337(2) 0.0413(2) 0.0400(2) 0.0128(1) 0.0143(1) 0.0065(1)
Cl1 0.0690(5) 0.0738(5) 0.0475(4) 0.0327(4) 0.0194(4) 0.0304(4)
O1 0.075(2) 0.072(2) 0.067(2) 0.032(1) 0.026(1) -0.007(1)
O2 0.067(1) 0.061(1) 0.047(1) 0.040(1) 0.023(1) 0.014(1)
O3 0.124(2) 0.064(2) 0.073(2) 0.048(2) 0.001(2) 0.021(1)
N1 0.041(1) 0.050(1) 0.048(1) 0.023(1) 0.022(1) 0.011(1)
N2 0.038(1) 0.039(1) 0.042(1) 0.012(1) 0.014(1) 0.004(1)
N3 0.037(1) 0.037(1) 0.031(1) 0.0165(10) 0.0110(9) 0.0070(9)
N4 0.033(1) 0.040(1) 0.037(1) 0.0162(10) 0.0088(9) 0.0064(10)
N5 0.034(1) 0.034(1) 0.038(1) 0.0132(9) 0.0101(9) 0.0054(9)
N6 0.059(2) 0.034(1) 0.042(1) 0.022(1) 0.011(1) 0.008(1)
N7 0.044(1) 0.040(1) 0.053(2) 0.012(1) 0.014(1) 0.007(1)
C1 0.063(2) 0.064(2) 0.065(2) 0.014(2) 0.024(2) -0.016(2)
C2 0.046(2) 0.040(2) 0.047(2) 0.016(1) 0.020(1) 0.007(1)
C3 0.036(1) 0.054(2) 0.043(2) 0.018(1) 0.011(1) 0.013(1)
C4 0.035(1) 0.041(1) 0.035(1) 0.017(1) 0.010(1) 0.011(1)
C5 0.037(1) 0.043(2) 0.031(1) 0.015(1) 0.006(1) 0.007(1)
C6 0.045(2) 0.046(2) 0.035(1) 0.018(1) 0.014(1) 0.003(1)
C7 0.050(2) 0.040(2) 0.050(2) 0.023(1) 0.017(1) 0.006(1)
C8 0.045(2) 0.053(2) 0.048(2) 0.029(1) 0.016(1) 0.010(1)
C9 0.035(1) 0.053(2) 0.050(2) 0.023(1) 0.008(1) 0.012(1)
C10 0.031(1) 0.043(2) 0.038(1) 0.011(1) 0.012(1) 0.003(1)
C11 0.037(1) 0.034(1) 0.034(1) 0.010(1) 0.011(1) 0.004(1)
C12 0.052(2) 0.039(2) 0.038(2) 0.012(1) 0.016(1) 0.007(1)
C13 0.043(2) 0.037(1) 0.038(1) 0.016(1) 0.005(1) 0.000(1)
C14 0.052(2) 0.058(2) 0.066(2) 0.032(2) 0.014(2) 0.010(2)

loop_
_atom_site_label
_atom_site_fract_x
_atom_site_fract_y
_atom_site_fract_z
_atom_site_U_iso_or_equiv
_atom_site_thermal_displace_type
_atom_site_calc_flag
_atom_site_calc_attached_atom
Cu1 0.19342(3) -0.23365(3) 0.00775(5) 0.0375(1) Uij ? ?
Cl1 0.09844(9) -0.20703(7) -0.2825(1) 0.0587(3) Uij ? ?
O1 0.2820(2) 0.3780(2) 0.6211(3) 0.0699(8) Uij ? ?
O2 0.2898(2) 0.3017(2) 0.3403(3) 0.0525(7) Uij ? ?
O3 0.3572(3) 0.2400(2) 0.5882(4) 0.0839(10) Uij ? ?
N1 0.5666(2) -0.1980(2) -0.1322(3) 0.0431(7) Uij ? ?
N2 0.3735(2) -0.2064(2) -0.0561(3) 0.0395(6) Uij ? ?
N3 0.3065(2) -0.0954(2) 0.2287(3) 0.0337(6) Uij ? ?
N4 0.0269(2) -0.2564(2) 0.1161(3) 0.0357(6) Uij ? ?
N5 0.1897(2) -0.3796(2) 0.1269(3) 0.0348(6) Uij ? ?
N6 0.1777(2) -0.5325(2) 0.2468(3) 0.0434(7) Uij ? ?
N7 0.3094(2) 0.3060(2) 0.5192(4) 0.0455(7) Uij ? ?
C1 0.3652(4) -0.3312(3) -0.3577(5) 0.067(1) Uij ? ?
C2 0.4329(3) -0.2467(2) -0.1840(4) 0.0428(8) Uij ? ?
C3 0.5937(3) -0.1230(2) 0.0328(4) 0.0428(8) Uij ? ?
C4 0.4735(3) -0.1278(2) 0.0793(4) 0.0351(7) Uij ? ?
C5 0.4309(3) -0.0669(2) 0.2266(4) 0.0367(7) Uij ? ?
C6 0.2556(3) -0.0323(2) 0.3671(4) 0.0409(8) Uij ? ?
C7 0.1378(3) -0.0010(2) 0.2723(4) 0.0441(8) Uij ? ?
C8 -0.0022(3) -0.0823(2) 0.2673(4) 0.0445(8) Uij ? ?
C9 -0.0552(3) -0.1828(2) 0.1076(4) 0.0438(8) Uij ? ?
C10 -0.0067(3) -0.3414(2) 0.1993(4) 0.0375(7) Uij ? ?
C11 0.0763(3) -0.4108(2) 0.2087(4) 0.0353(7) Uij ? ?
C12 0.0683(3) -0.5060(2) 0.2813(4) 0.0431(8) Uij ? ?
C13 0.2494(3) -0.4552(2) 0.1550(4) 0.0394(7) Uij ? ?
C14 0.3763(3) -0.4590(3) 0.0978(5) 0.0549(10) Uij ? ?
H1 0.4302 -0.3452 -0.4252 0.0811 Uij ? ?
H2 0.3076 -0.3039 -0.4371 0.0811 Uij ? ?
H3 0.3143 -0.3985 -0.3221 0.0811 Uij ? ?
H4 0.6312 -0.2134 -0.1995 0.0811 Uij ? ?
H5 0.6795 -0.0766 0.1013 0.0516 Uij ? ?
H6 0.4937 -0.0076 0.3187 0.0443 Uij ? ?
H7 0.2275 -0.0768 0.4605 0.0495 Uij ? ?
H8 0.3258 0.0345 0.4274 0.0495 Uij ? ?
H9 0.1473 0.0052 0.1439 0.0533 Uij ? ?
H10 0.1432 0.0697 0.3393 0.0533 Uij ? ?
H11 -0.0627 -0.0411 0.2569 0.0528 Uij ? ?
H12 -0.0012 -0.1096 0.3851 0.0528 Uij ? ?
H13 -0.1437 -0.2244 0.1174 0.0513 Uij ? ?
H14 -0.0562 -0.1571 -0.0116 0.0533 Uij ? ?
H15 -0.0851 -0.3582 0.2537 0.0439 Uij ? ?
H16 0.0003 -0.5458 0.3434 0.0507 Uij ? ?
H17 0.2000 -0.5952 0.2816 0.0533 Uij ? ?
H18 0.3596 -0.5268 0.0123 0.0658 Uij ? ?
H19 0.4390 -0.4556 0.2082 0.0659 Uij ? ?
H20 0.4112 -0.3971 0.0364 0.0658 Uij ? ?

loop_
_atom_type_symbol
_atom_type_oxidation_number
_atom_type_number_in_cell
_atom_type_scat_dispersion_real
_atom_type_scat_dispersion_imag
_atom_type_scat_source
C 0 28 0.003 0.002 'International Tables'
H 0 40 0.000 0.000 'International Tables'
N 0 14 0.006 0.003 'International Tables'
O 0 6 0.011 0.006 'International Tables'
Cl 0 2 0.148 0.159 'International Tables'
Cu 0 2 0.320 1.265 'International Tables'

loop_
_geom_angle_atom_site_label_1
_geom_angle_atom_site_label_2
_geom_angle_atom_site_label_3
_geom_angle
_geom_angle_site_symmetry_1
_geom_angle_site_symmetry_2
_geom_angle_site_symmetry_3
_geom_angle_publ_flag
Cl(1) Cu(1) N(2) 94.74(7) ? ? ? yes
Cl(1) Cu(1) N(3) 121.42(6) ? ? ? yes
Cl(1) Cu(1) N(4) 94.08(7) ? ? ? yes
Cl(1) Cu(1) N(5) 132.89(6) ? ? ? yes
N(2) Cu(1) N(3) 80.13(8) ? ? ? yes
N(2) Cu(1) N(4) 170.72(9) ? ? ? yes
N(2) Cu(1) N(5) 95.20(8) ? ? ? yes
N(3) Cu(1) N(4) 92.79(8) ? ? ? yes
N(3) Cu(1) N(5) 105.64(8) ? ? ? yes
N(4) Cu(1) N(5) 80.85(8) ? ? ? yes
C(2) N(1) C(3) 108.6(2) ? ? ? yes
Cu(1) N(2) C(2) 139.7(2) ? ? ? yes
Cu(1) N(2) C(4) 113.2(2) ? ? ? yes
C(2) N(2) C(4) 106.8(2) ? ? ? yes
Cu(1) N(3) C(5) 111.9(2) ? ? ? yes
Cu(1) N(3) C(6) 127.7(2) ? ? ? yes
C(5) N(3) C(6) 120.3(2) ? ? ? yes
Cu(1) N(4) C(9) 124.8(2) ? ? ? yes
Cu(1) N(4) C(10) 115.7(2) ? ? ? yes
C(9) N(4) C(10) 119.5(2) ? ? ? yes
Cu(1) N(5) C(11) 107.9(2) ? ? ? yes
Cu(1) N(5) C(13) 146.4(2) ? ? ? yes
C(11) N(5) C(13) 105.6(2) ? ? ? yes
C(12) N(6) C(13) 108.9(2) ? ? ? yes
O(1) N(7) O(2) 119.2(3) ? ? ? yes
O(1) N(7) O(3) 121.5(3) ? ? ? yes
O(2) N(7) O(3) 119.3(3) ? ? ? yes
N(1) C(2) N(2) 109.5(2) ? ? ? yes
N(1) C(2) C(1) 124.4(3) ? ? ? yes
N(2) C(2) C(1) 126.1(3) ? ? ? yes
N(1) C(3) C(4) 106.2(2) ? ? ? yes
N(2) C(4) C(3) 108.8(2) ? ? ? yes
N(2) C(4) C(5) 116.4(2) ? ? ? yes
C(3) C(4) C(5) 134.6(3) ? ? ? yes
N(3) C(5) C(4) 117.6(2) ? ? ? yes
N(3) C(6) C(7) 112.3(2) ? ? ? yes
C(6) C(7) C(8) 116.7(2) ? ? ? yes
C(7) C(8) C(9) 117.1(2) ? ? ? yes
N(4) C(9) C(8) 112.3(2) ? ? ? yes
N(4) C(10) C(11) 118.5(2) ? ? ? yes
N(5) C(11) C(10) 117.0(2) ? ? ? yes
N(5) C(11) C(12) 109.6(2) ? ? ? yes
C(10) C(11) C(12) 133.4(3) ? ? ? yes
N(6) C(12) C(11) 105.8(2) ? ? ? yes
N(5) C(13) N(6) 110.1(2) ? ? ? yes
N(5) C(13) C(14) 127.3(3) ? ? ? yes
N(6) C(13) C(14) 122.6(2) ? ? ? yes

loop_
_geom_bond_atom_site_label_1
_geom_bond_atom_site_label_2
_geom_bond_distance
_geom_bond_site_symmetry_1
_geom_bond_site_symmetry_2
_geom_bond_publ_flag
Cu(1) Cl(1) 2.2912(8) ? ? yes
Cu(1) N(2) 1.980(2) ? ? yes
Cu(1) N(3) 2.137(2) ? ? yes
Cu(1) N(4) 1.997(2) ? ? yes
Cu(1) N(5) 2.125(2) ? ? yes
O(1) N(7) 1.235(3) ? ? yes
O(2) N(7) 1.261(3) ? ? yes
O(3) N(7) 1.225(3) ? ? yes
N(1) C(2) 1.350(4) ? ? yes
N(1) C(3) 1.365(4) ? ? yes
N(2) C(2) 1.327(3) ? ? yes
N(2) C(4) 1.382(3) ? ? yes
N(3) C(5) 1.271(3) ? ? yes
N(3) C(6) 1.470(3) ? ? yes
N(4) C(9) 1.468(3) ? ? yes
N(4) C(10) 1.275(3) ? ? yes
N(5) C(11) 1.391(3) ? ? yes
N(5) C(13) 1.327(3) ? ? yes
N(6) C(12) 1.360(4) ? ? yes
N(6) C(13) 1.349(4) ? ? yes
C(1) C(2) 1.478(4) ? ? yes
C(3) C(4) 1.359(4) ? ? yes
C(4) C(5) 1.444(4) ? ? yes
C(6) C(7) 1.528(4) ? ? yes
C(7) C(8) 1.531(4) ? ? yes
C(8) C(9) 1.516(4) ? ? yes
C(10) C(11) 1.433(4) ? ? yes
C(11) C(12) 1.357(4) ? ? yes
C(13) C(14) 1.485(4) ? ? yes
